data_1518934
loop_
_publ_author_name
'Zhang, Xia'
'Yin, Qiuxiang'
'Du, Wei'
'Gong, Junbo'
'Bao, Ying'
'Zhang, Meijing'
'Hou, Baohong'
'Hao, Hongxun'

_publ_section_title
;
 Phase Transformation between Anhydrate and Monohydrate of Sodium
 Dehydroacetate
;
_journal_issue 13
_journal_name_full 'Industrial &amp; Engineering Chemistry Research'
_journal_page_first 3438
_journal_paper_doi 10.1021/ie504873p
_journal_volume 54
_journal_year 2015
_chemical_formula_sum 'C8 H9 Na O5'
_chemical_formula_weight 208.14
_chemical_name_systematic
; 
 ? 
;
_space_group_IT_number 2
_symmetry_space_group_name_Hall '-P 1'
_symmetry_space_group_name_H-M 'P -1'
_atom_sites_solution_hydrogens geom
_atom_sites_solution_primary direct
_atom_sites_solution_secondary difmap
_audit_creation_method SHELXL-97
_cell_angle_alpha 78.31(3)
_cell_angle_beta 73.72(3)
_cell_angle_gamma 77.59(3)
_cell_formula_units_Z 4
_cell_length_a 8.7495(17)
_cell_length_b 9.901(2)
_cell_length_c 11.930(2)
_cell_measurement_temperature 293(2)
_cell_volume 957.6(4)
_computing_structure_refinement 'SHELXL-97 (Sheldrick, 1997)'
_computing_structure_solution 'SHELXS-97 (Sheldrick, 1990)'
_diffrn_ambient_temperature 293(2)
_diffrn_measured_fraction_theta_full 0.989
_diffrn_measured_fraction_theta_max 0.989
_diffrn_radiation_monochromator graphite
_diffrn_radiation_source 'fine-focus sealed tube'
_diffrn_radiation_type MoK\a
_diffrn_radiation_wavelength 0.71073
_diffrn_reflns_av_R_equivalents 0.0468
_diffrn_reflns_av_sigmaI/netI 0.0656
_diffrn_reflns_limit_h_max 11
_diffrn_reflns_limit_h_min -11
_diffrn_reflns_limit_k_max 12
_diffrn_reflns_limit_k_min -12
_diffrn_reflns_limit_l_max 15
_diffrn_reflns_limit_l_min -15
_diffrn_reflns_number 9415
_diffrn_reflns_theta_full 27.48
_diffrn_reflns_theta_max 27.48
_diffrn_reflns_theta_min 3.39
_exptl_absorpt_coefficient_mu 0.157
_exptl_absorpt_correction_T_max 0.9845
_exptl_absorpt_correction_T_min 0.9693
_exptl_crystal_density_diffrn 1.444
_exptl_crystal_density_method 'not measured'
_exptl_crystal_F_000 432
_exptl_crystal_size_max 0.20
_exptl_crystal_size_mid 0.15
_exptl_crystal_size_min 0.10
_refine_diff_density_max 0.565
_refine_diff_density_min -0.394
_refine_diff_density_rms 0.063
_refine_ls_extinction_method none
_refine_ls_goodness_of_fit_ref 1.016
_refine_ls_hydrogen_treatment mixed
_refine_ls_matrix_type full
_refine_ls_number_parameters 269
_refine_ls_number_reflns 4346
_refine_ls_number_restraints 0
_refine_ls_restrained_S_all 1.016
_refine_ls_R_factor_all 0.0955
_refine_ls_R_factor_gt 0.0630
_refine_ls_shift/su_max 0.057
_refine_ls_shift/su_mean 0.004
_refine_ls_structure_factor_coef Fsqd
_refine_ls_weighting_details 'calc w=1/[\s^2^(Fo^2^)+(0.1300P)^2^+0.0000P] where P=(Fo^2^+2Fc^2^)/3'
_refine_ls_weighting_scheme calc
_refine_ls_wR_factor_gt 0.1890
_refine_ls_wR_factor_ref 0.2111
_reflns_number_gt 2811
_reflns_number_total 4346
_reflns_threshold_expression >2sigma(I)
_cod_data_source_file ie504873p_si_002.cif
_cod_data_source_block b
_cod_depositor_comments 'Adding full bibliography for 1518933--1518934.cif.'
_cod_original_cell_volume 957.6(3)
_cod_database_code 1518934

loop_
_symmetry_equiv_pos_as_xyz
'x, y, z'
'-x, -y, -z'

loop_
_atom_site_label
_atom_site_type_symbol
_atom_site_fract_x
_atom_site_fract_y
_atom_site_fract_z
_atom_site_U_iso_or_equiv
_atom_site_adp_type
_atom_site_occupancy
_atom_site_symmetry_multiplicity
_atom_site_calc_flag
_atom_site_refinement_flags
Na1 Na 0.13014(12) 0.53590(10) 0.89519(9) 0.0378(3) Uani 1 1 d .
Na2 Na 0.16889(13) 0.54368(11) 0.19521(9) 0.0414(3) Uani 1 1 d .
O1 O -0.2502(3) 1.05233(19) 0.0784(2) 0.0541(6) Uani 1 1 d .
O2 O -0.3364(3) 1.06079(19) -0.0786(2) 0.0584(6) Uani 1 1 d .
O3 O -0.1754(2) 0.63297(18) -0.08114(18) 0.0421(5) Uani 1 1 d .
O4 O 0.0030(2) 0.66020(17) 0.06151(17) 0.0378(5) Uani 1 1 d .
O5 O 0.3039(3) 0.3970(3) 0.6724(2) 0.0648(7) Uani 1 1 d .
O6 O 0.0994(3) 0.5641(3) 0.70406(19) 0.0691(7) Uani 1 1 d .
O7 O 0.0963(3) 0.6630(2) 0.35166(19) 0.0547(6) Uani 1 1 d .
O8 O 0.3391(2) 0.4415(2) 0.32113(17) 0.0478(5) Uani 1 1 d .
C1 C -0.1707(7) 1.0776(5) 0.2454(4) 0.0941(15) Uani 1 1 d .
H1A H -0.1061 1.0295 0.2991 0.141 Uiso 1 1 calc R
H1B H -0.2812 1.0991 0.2885 0.141 Uiso 1 1 calc R
H1C H -0.1320 1.1627 0.2054 0.141 Uiso 1 1 calc R
C2 C -0.1595(4) 0.9867(3) 0.1569(3) 0.0471(7) Uani 1 1 d .
C3 C -0.2619(3) 0.9861(3) -0.0112(3) 0.0401(6) Uani 1 1 d .
C4 C -0.1885(3) 0.8421(2) -0.0121(2) 0.0315(5) Uani 1 1 d .
C5 C -0.2194(3) 0.7616(3) -0.0900(2) 0.0338(6) Uani 1 1 d .
C6 C -0.3089(4) 0.8310(3) -0.1826(3) 0.0491(7) Uani 1 1 d .
H6A H -0.3181 0.7620 -0.2254 0.074 Uiso 1 1 calc R
H6B H -0.2510 0.8999 -0.2362 0.074 Uiso 1 1 calc R
H6C H -0.4148 0.8754 -0.1455 0.074 Uiso 1 1 calc R
C7 C -0.0840(3) 0.7794(2) 0.0642(2) 0.0326(6) Uani 1 1 d .
C8 C -0.0764(3) 0.8573(3) 0.1500(3) 0.0403(6) Uani 1 1 d .
H8A H -0.0121 0.8173 0.2024 0.048 Uiso 1 1 calc R
C9 C 0.5197(6) 0.2064(6) 0.6701(5) 0.1030(18) Uani 1 1 d .
H9A H 0.5968 0.1472 0.6185 0.155 Uiso 1 1 calc R
H9B H 0.4531 0.1505 0.7319 0.155 Uiso 1 1 calc R
H9C H 0.5756 0.2545 0.7041 0.155 Uiso 1 1 calc R
C10 C 0.4170(4) 0.3100(4) 0.6018(3) 0.0603(9) Uani 1 1 d .
C11 C 0.1971(4) 0.5035(4) 0.6269(3) 0.0510(8) Uani 1 1 d .
C12 C 0.2104(3) 0.5287(3) 0.5031(2) 0.0395(6) Uani 1 1 d .
C13 C 0.1099(3) 0.6483(3) 0.4528(3) 0.0431(7) Uani 1 1 d .
C14 C 0.0206(6) 0.7637(4) 0.5232(4) 0.0821(13) Uani 1 1 d .
H14A H -0.0397 0.8340 0.4766 0.123 Uiso 1 1 calc R
H14B H 0.0964 0.8046 0.5445 0.123 Uiso 1 1 calc R
H14C H -0.0521 0.7262 0.5935 0.123 Uiso 1 1 calc R
C15 C 0.3230(3) 0.4341(3) 0.4298(2) 0.0396(6) Uani 1 1 d .
C16 C 0.4279(4) 0.3248(3) 0.4849(3) 0.0506(8) Uani 1 1 d .
H16A H 0.5042 0.2634 0.4394 0.061 Uiso 1 1 calc R
OW1 O 0.3900(3) 0.6565(2) 0.0655(2) 0.0457(5) Uani 1 1 d .
OW2 O 0.3847(3) 0.5786(4) 0.8564(3) 0.0543(7) Uani 1 1 d .
HW2A H 0.382(7) 0.607(6) 0.885(5) 0.08(2) Uiso 1 1 d .
HW1A H 0.389(5) 0.721(4) 0.070(4) 0.059(13) Uiso 1 1 d .
HW2B H 0.473(5) 0.601(4) 0.792(4) 0.073(12) Uiso 1 1 d .
HW1B H 0.476(6) 0.599(5) 0.097(4) 0.097(14) Uiso 1 1 d .

loop_
_atom_site_aniso_label
_atom_site_aniso_U_11
_atom_site_aniso_U_22
_atom_site_aniso_U_33
_atom_site_aniso_U_23
_atom_site_aniso_U_13
_atom_site_aniso_U_12
Na1 0.0410(6) 0.0431(6) 0.0303(6) -0.0082(4) -0.0105(4) -0.0041(5)
Na2 0.0473(6) 0.0485(6) 0.0325(6) -0.0120(5) -0.0181(5) -0.0005(5)
O1 0.0713(15) 0.0355(10) 0.0584(14) -0.0181(9) -0.0229(12) 0.0042(10)
O2 0.0791(16) 0.0333(10) 0.0694(16) -0.0088(10) -0.0433(13) 0.0104(10)
O3 0.0546(12) 0.0316(9) 0.0447(11) -0.0136(8) -0.0219(9) 0.0034(8)
O4 0.0417(10) 0.0282(9) 0.0447(12) -0.0094(8) -0.0194(9) 0.0068(8)
O5 0.0681(15) 0.0895(18) 0.0376(13) 0.0025(12) -0.0201(12) -0.0171(14)
O6 0.0724(16) 0.109(2) 0.0290(12) -0.0232(12) -0.0086(11) -0.0145(14)
O7 0.0653(14) 0.0621(13) 0.0381(12) -0.0163(10) -0.0225(11) 0.0073(11)
O8 0.0457(11) 0.0687(13) 0.0293(11) -0.0180(9) -0.0115(9) 0.0028(10)
C1 0.138(4) 0.094(3) 0.069(3) -0.043(2) -0.025(3) -0.032(3)
C2 0.0609(18) 0.0435(15) 0.0411(17) -0.0139(13) -0.0151(14) -0.0075(14)
C3 0.0439(15) 0.0311(12) 0.0455(17) -0.0098(11) -0.0161(13) 0.0035(11)
C4 0.0360(13) 0.0253(11) 0.0328(13) -0.0067(9) -0.0129(11) 0.0034(10)
C5 0.0323(13) 0.0357(13) 0.0324(14) -0.0071(10) -0.0099(11) 0.0007(10)
C6 0.0595(18) 0.0431(15) 0.0518(18) -0.0131(13) -0.0321(15) 0.0061(13)
C7 0.0354(13) 0.0299(12) 0.0325(14) -0.0058(10) -0.0108(11) -0.0013(10)
C8 0.0502(16) 0.0381(14) 0.0391(16) -0.0052(11) -0.0243(13) -0.0041(12)
C9 0.080(3) 0.120(4) 0.100(4) 0.042(3) -0.050(3) -0.017(3)
C10 0.0523(19) 0.073(2) 0.058(2) 0.0132(18) -0.0268(17) -0.0193(18)
C11 0.0497(17) 0.081(2) 0.0287(15) -0.0095(15) -0.0102(13) -0.0223(17)
C12 0.0413(15) 0.0570(16) 0.0241(13) -0.0101(11) -0.0089(11) -0.0119(13)
C13 0.0446(16) 0.0545(16) 0.0328(15) -0.0140(12) -0.0073(12) -0.0101(13)
C14 0.116(4) 0.076(2) 0.049(2) -0.0310(19) -0.024(2) 0.018(2)
C15 0.0377(14) 0.0526(16) 0.0320(14) -0.0081(12) -0.0112(11) -0.0103(12)
C16 0.0418(16) 0.0611(18) 0.0459(18) -0.0034(14) -0.0146(14) -0.0014(14)
OW1 0.0567(14) 0.0311(11) 0.0500(14) -0.0077(9) -0.0204(10) 0.0023(10)
OW2 0.0477(14) 0.0716(17) 0.0478(16) -0.0232(14) -0.0074(12) -0.0116(12)

loop_
_atom_type_symbol
_atom_type_description
_atom_type_scat_dispersion_real
_atom_type_scat_dispersion_imag
_atom_type_scat_source
C C 0.0033 0.0016 'International Tables Vol C Tables 4.2.6.8 and 6.1.1.4'
H H 0.0000 0.0000 'International Tables Vol C Tables 4.2.6.8 and 6.1.1.4'
Na Na 0.0362 0.0249 'International Tables Vol C Tables 4.2.6.8 and 6.1.1.4'
O O 0.0106 0.0060 'International Tables Vol C Tables 4.2.6.8 and 6.1.1.4'

loop_
_geom_angle_atom_site_label_1
_geom_angle_atom_site_label_2
_geom_angle_atom_site_label_3
_geom_angle
_geom_angle_site_symmetry_1
_geom_angle_site_symmetry_3
OW2 Na1 O6 100.19(12) . .
OW2 Na1 O4 138.17(11) . 2_566
O6 Na1 O4 87.22(9) . 2_566
OW2 Na1 O4 99.99(11) . 1_556
O6 Na1 O4 134.10(9) . 1_556
O4 Na1 O4 103.85(7) 2_566 1_556
OW2 Na1 O3 89.36(11) . 2_566
O6 Na1 O3 147.61(9) . 2_566
O4 Na1 O3 66.04(7) 2_566 2_566
O4 Na1 O3 72.97(7) 1_556 2_566
OW2 Na1 O3 148.63(11) . 1_556
O6 Na1 O3 76.69(9) . 1_556
O4 Na1 O3 73.19(7) 2_566 1_556
O4 Na1 O3 64.92(7) 1_556 1_556
O3 Na1 O3 110.14(7) 2_566 1_556
OW2 Na1 Na1 137.74(11) . 2_567
O6 Na1 Na1 122.07(9) . 2_567
O4 Na1 Na1 52.66(6) 2_566 2_567
O4 Na1 Na1 51.20(6) 1_556 2_567
O3 Na1 Na1 55.54(6) 2_566 2_567
O3 Na1 Na1 54.60(6) 1_556 2_567
OW2 Na1 Na2 150.20(10) . 2_566
O6 Na1 Na2 51.56(7) . 2_566
O4 Na1 Na2 45.46(5) 2_566 2_566
O4 Na1 Na2 107.11(6) 1_556 2_566
O3 Na1 Na2 110.04(6) 2_566 2_566
O3 Na1 Na2 45.14(5) 1_556 2_566
Na1 Na1 Na2 71.22(5) 2_567 2_566
OW2 Na1 Na2 78.34(10) . 1_556
O6 Na1 Na2 172.18(8) . 1_556
O4 Na1 Na2 99.01(6) 2_566 1_556
O4 Na1 Na2 39.81(5) 1_556 1_556
O3 Na1 Na2 40.20(5) 2_566 1_556
O3 Na1 Na2 100.49(6) 1_556 1_556
Na1 Na1 Na2 59.78(4) 2_567 1_556
Na2 Na1 Na2 131.00(4) 2_566 1_556
OW2 Na1 HW2A 11.1(12) . .
O6 Na1 HW2A 108.4(14) . .
O4 Na1 HW2A 143.5(14) 2_566 .
O4 Na1 HW2A 88.9(12) 1_556 .
O3 Na1 HW2A 86.1(15) 2_566 .
O3 Na1 HW2A 141.6(13) 1_556 .
Na1 Na1 HW2A 129.0(13) 2_567 .
Na2 Na1 HW2A 159.8(13) 2_566 .
Na2 Na1 HW2A 69.2(13) 1_556 .
O7 Na2 O8 71.79(8) . .
O7 Na2 O3 158.59(9) . 2_565
O8 Na2 O3 106.05(8) . 2_565
O7 Na2 O4 107.37(8) . .
O8 Na2 O4 176.55(8) . .
O3 Na2 O4 75.99(7) 2_565 .
O7 Na2 OW1 101.62(9) . .
O8 Na2 OW1 88.10(8) . .
O3 Na2 OW1 99.57(9) 2_565 .
O4 Na2 OW1 88.81(8) . .
O7 Na2 O6 85.61(9) . 2_566
O8 Na2 O6 103.92(9) . 2_566
O3 Na2 O6 74.12(8) 2_565 2_566
O4 Na2 O6 79.25(8) . 2_566
OW1 Na2 O6 167.51(9) . 2_566
O7 Na2 Na1 117.62(8) . 2_566
O8 Na2 Na1 138.91(7) . 2_566
O3 Na2 Na1 49.83(6) 2_565 2_566
O4 Na2 Na1 44.51(5) . 2_566
OW1 Na2 Na1 124.58(7) . 2_566
O6 Na2 Na1 43.22(5) 2_566 2_566
O7 Na2 Na1 146.72(7) . 1_554
O8 Na2 Na1 140.31(6) . 1_554
O3 Na2 Na1 43.46(5) 2_565 1_554
O4 Na2 Na1 39.97(5) . 1_554
OW1 Na2 Na1 76.54(7) . 1_554
O6 Na2 Na1 91.80(6) 2_566 1_554
Na1 Na2 Na1 49.00(4) 2_566 1_554
C2 O1 C3 121.5(2) . .
C5 O3 Na2 135.07(18) . 2_565
C5 O3 Na1 126.96(17) . 2_566
Na2 O3 Na1 96.34(7) 2_565 2_566
C5 O3 Na1 118.03(17) . 1_554
Na2 O3 Na1 85.03(7) 2_565 1_554
Na1 O3 Na1 69.86(7) 2_566 1_554
C7 O4 Na1 117.41(16) . 2_566
C7 O4 Na2 126.59(17) . .
Na1 O4 Na2 90.03(7) 2_566 .
C7 O4 Na1 129.22(17) . 1_554
Na1 O4 Na1 76.15(7) 2_566 1_554
Na2 O4 Na1 100.22(7) . 1_554
C10 O5 C11 121.5(3) . .
C11 O6 Na1 122.6(2) . .
C11 O6 Na2 115.8(2) . 2_566
Na1 O6 Na2 85.22(9) . 2_566
C13 O7 Na2 140.1(2) . .
C15 O8 Na2 133.31(18) . .
C2 C1 H1A 109.5 . .
C2 C1 H1B 109.5 . .
H1A C1 H1B 109.5 . .
C2 C1 H1C 109.5 . .
H1A C1 H1C 109.5 . .
H1B C1 H1C 109.5 . .
C8 C2 O1 121.4(3) . .
C8 C2 C1 127.6(3) . .
O1 C2 C1 111.0(3) . .
O2 C3 O1 113.7(2) . .
O2 C3 C4 128.3(3) . .
O1 C3 C4 117.9(2) . .
C3 C4 C7 119.1(2) . .
C3 C4 C5 120.3(2) . .
C7 C4 C5 120.6(2) . .
O3 C5 C4 121.3(2) . .
O3 C5 C6 117.7(2) . .
C4 C5 C6 121.0(2) . .
C5 C6 H6A 109.5 . .
C5 C6 H6B 109.5 . .
H6A C6 H6B 109.5 . .
C5 C6 H6C 109.5 . .
H6A C6 H6C 109.5 . .
H6B C6 H6C 109.5 . .
O4 C7 C8 117.0(2) . .
O4 C7 C4 125.2(2) . .
C8 C7 C4 117.8(2) . .
C2 C8 C7 121.5(3) . .
C2 C8 H8A 119.3 . .
C7 C8 H8A 119.3 . .
C10 C9 H9A 109.5 . .
C10 C9 H9B 109.5 . .
H9A C9 H9B 109.5 . .
C10 C9 H9C 109.5 . .
H9A C9 H9C 109.5 . .
H9B C9 H9C 109.5 . .
C16 C10 O5 121.4(3) . .
C16 C10 C9 127.1(4) . .
O5 C10 C9 111.5(4) . .
O6 C11 O5 112.1(3) . .
O6 C11 C12 128.6(3) . .
O5 C11 C12 119.2(3) . .
C11 C12 C15 119.3(3) . .
C11 C12 C13 119.8(3) . .
C15 C12 C13 120.9(2) . .
O7 C13 C12 122.6(3) . .
O7 C13 C14 116.8(3) . .
C12 C13 C14 120.6(3) . .
C13 C14 H14A 109.5 . .
C13 C14 H14B 109.5 . .
H14A C14 H14B 109.5 . .
C13 C14 H14C 109.5 . .
H14A C14 H14C 109.5 . .
H14B C14 H14C 109.5 . .
O8 C15 C16 117.6(3) . .
O8 C15 C12 124.9(3) . .
C16 C15 C12 117.5(3) . .
C10 C16 C15 120.8(3) . .
C10 C16 H16A 119.6 . .
C15 C16 H16A 119.6 . .
Na2 OW1 HW1A 117(4) . .
Na2 OW1 HW1B 98(3) . .
HW1A OW1 HW1B 108(5) . .
Na1 OW2 HW2A 104(7) . .
Na1 OW2 HW2B 141(2) . .
HW2A OW2 HW2B 106(7) . .

loop_
_geom_bond_atom_site_label_1
_geom_bond_atom_site_label_2
_geom_bond_distance
_geom_bond_site_symmetry_2
Na1 OW2 2.258(3) .
Na1 O6 2.324(2) .
Na1 O4 2.371(2) 2_566
Na1 O4 2.419(2) 1_556
Na1 O3 2.565(2) 2_566
Na1 O3 2.595(2) 1_556
Na1 Na1 2.954(2) 2_567
Na1 Na2 3.3826(16) 2_566
Na1 Na2 3.7061(16) 1_556
Na1 HW2A 2.42(5) .
Na2 O7 2.278(2) .
Na2 O8 2.343(2) .
Na2 O3 2.407(2) 2_565
Na2 O4 2.411(2) .
Na2 OW1 2.437(3) .
Na2 O6 2.659(3) 2_566
Na2 Na1 3.3826(16) 2_566
Na2 Na1 3.7061(16) 1_554
O1 C2 1.370(4) .
O1 C3 1.400(3) .
O2 C3 1.210(3) .
O3 C5 1.240(3) .
O3 Na2 2.407(2) 2_565
O3 Na1 2.565(2) 2_566
O3 Na1 2.595(2) 1_554
O4 C7 1.261(3) .
O4 Na1 2.371(2) 2_566
O4 Na1 2.419(2) 1_554
O5 C10 1.375(5) .
O5 C11 1.382(4) .
O6 C11 1.225(4) .
O6 Na2 2.659(3) 2_566
O7 C13 1.222(3) .
O8 C15 1.253(3) .
C1 C2 1.490(5) .
C1 H1A 0.9600 .
C1 H1B 0.9600 .
C1 H1C 0.9600 .
C2 C8 1.336(4) .
C3 C4 1.433(3) .
C4 C7 1.430(4) .
C4 C5 1.451(3) .
C5 C6 1.500(4) .
C6 H6A 0.9600 .
C6 H6B 0.9600 .
C6 H6C 0.9600 .
C7 C8 1.424(4) .
C8 H8A 0.9300 .
C9 C10 1.483(5) .
C9 H9A 0.9600 .
C9 H9B 0.9600 .
C9 H9C 0.9600 .
C10 C16 1.351(5) .
C11 C12 1.422(4) .
C12 C15 1.437(4) .
C12 C13 1.448(4) .
C13 C14 1.502(4) .
C14 H14A 0.9600 .
C14 H14B 0.9600 .
C14 H14C 0.9600 .
C15 C16 1.438(4) .
C16 H16A 0.9300 .
OW1 HW1A 0.65(4) .
OW1 HW1B 0.96(5) .
OW2 HW2A 0.48(5) .
OW2 HW2B 0.95(4) .

loop_
_geom_torsion_atom_site_label_1
_geom_torsion_atom_site_label_2
_geom_torsion_atom_site_label_3
_geom_torsion_atom_site_label_4
_geom_torsion
_geom_torsion_site_symmetry_1
_geom_torsion_site_symmetry_4
O7 Na2 O4 C7 13.0(2) . .
O8 Na2 O4 C7 -62.4(14) . .
O3 Na2 O4 C7 171.0(2) 2_565 .
OW1 Na2 O4 C7 -88.8(2) . .
O6 Na2 O4 C7 94.9(2) 2_566 .
Na1 Na2 O4 C7 125.0(2) 2_566 .
Na1 Na2 O4 C7 -159.1(2) 1_554 .
O7 Na2 O4 Na1 -112.01(9) . 2_566
O8 Na2 O4 Na1 172.6(13) . 2_566
O3 Na2 O4 Na1 46.02(7) 2_565 2_566
OW1 Na2 O4 Na1 146.18(8) . 2_566
O6 Na2 O4 Na1 -30.11(8) 2_566 2_566
Na1 Na2 O4 Na1 75.92(7) 1_554 2_566
O7 Na2 O4 Na1 172.07(8) . 1_554
O8 Na2 O4 Na1 96.7(13) . 1_554
O3 Na2 O4 Na1 -29.91(8) 2_565 1_554
OW1 Na2 O4 Na1 70.26(9) . 1_554
O6 Na2 O4 Na1 -106.04(8) 2_566 1_554
Na1 Na2 O4 Na1 -75.92(7) 2_566 1_554
OW2 Na1 O6 C11 51.7(3) . .
O4 Na1 O6 C11 -86.8(3) 2_566 .
O4 Na1 O6 C11 166.5(2) 1_556 .
O3 Na1 O6 C11 -53.5(3) 2_566 .
O3 Na1 O6 C11 -160.2(3) 1_556 .
Na1 Na1 O6 C11 -128.5(2) 2_567 .
Na2 Na1 O6 C11 -117.8(3) 2_566 .
Na2 Na1 O6 C11 130.1(5) 1_556 .
OW2 Na1 O6 Na2 169.44(10) . 2_566
O4 Na1 O6 Na2 30.91(8) 2_566 2_566
O4 Na1 O6 Na2 -75.75(13) 1_556 2_566
O3 Na1 O6 Na2 64.25(18) 2_566 2_566
O3 Na1 O6 Na2 -42.46(7) 1_556 2_566
Na1 Na1 O6 Na2 -10.75(12) 2_567 2_566
Na2 Na1 O6 Na2 -112.1(6) 1_556 2_566
O8 Na2 O7 C13 -19.8(3) . .
O3 Na2 O7 C13 67.8(4) 2_565 .
O4 Na2 O7 C13 163.7(3) . .
OW1 Na2 O7 C13 -103.9(3) . .
O6 Na2 O7 C13 86.4(3) 2_566 .
Na1 Na2 O7 C13 116.5(3) 2_566 .
Na1 Na2 O7 C13 173.0(3) 1_554 .
O7 Na2 O8 C15 26.7(2) . .
O3 Na2 O8 C15 -131.0(3) 2_565 .
O4 Na2 O8 C15 103.1(13) . .
OW1 Na2 O8 C15 129.5(3) . .
O6 Na2 O8 C15 -53.9(3) 2_566 .
Na1 Na2 O8 C15 -84.8(3) 2_566 .
Na1 Na2 O8 C15 -164.3(2) 1_554 .
C3 O1 C2 C8 1.1(4) . .
C3 O1 C2 C1 -178.4(3) . .
C2 O1 C3 O2 -174.9(3) . .
C2 O1 C3 C4 5.8(4) . .
O2 C3 C4 C7 170.1(3) . .
O1 C3 C4 C7 -10.7(4) . .
O2 C3 C4 C5 -9.6(5) . .
O1 C3 C4 C5 169.6(2) . .
Na2 O3 C5 C4 -172.20(18) 2_565 .
Na1 O3 C5 C4 26.0(3) 2_566 .
Na1 O3 C5 C4 -59.0(3) 1_554 .
Na2 O3 C5 C6 9.0(4) 2_565 .
Na1 O3 C5 C6 -152.8(2) 2_566 .
Na1 O3 C5 C6 122.3(2) 1_554 .
C3 C4 C5 O3 -170.1(2) . .
C7 C4 C5 O3 10.2(4) . .
C3 C4 C5 C6 8.6(4) . .
C7 C4 C5 C6 -171.1(2) . .
Na1 O4 C7 C8 116.9(2) 2_566 .
Na2 O4 C7 C8 4.2(3) . .
Na1 O4 C7 C8 -148.8(2) 1_554 .
Na1 O4 C7 C4 -63.4(3) 2_566 .
Na2 O4 C7 C4 -176.04(18) . .
Na1 O4 C7 C4 30.9(4) 1_554 .
C3 C4 C7 O4 -170.7(3) . .
C5 C4 C7 O4 8.9(4) . .
C3 C4 C7 C8 9.0(4) . .
C5 C4 C7 C8 -171.3(2) . .
O1 C2 C8 C7 -2.9(5) . .
C1 C2 C8 C7 176.4(3) . .
O4 C7 C8 C2 177.5(3) . .
C4 C7 C8 C2 -2.2(4) . .
C11 O5 C10 C16 -0.3(5) . .
C11 O5 C10 C9 178.7(3) . .
Na1 O6 C11 O5 13.2(4) . .
Na2 O6 C11 O5 -88.3(3) 2_566 .
Na1 O6 C11 C12 -167.5(2) . .
Na2 O6 C11 C12 91.0(4) 2_566 .
C10 O5 C11 O6 175.8(3) . .
C10 O5 C11 C12 -3.6(4) . .
O6 C11 C12 C15 -172.8(3) . .
O5 C11 C12 C15 6.5(4) . .
O6 C11 C12 C13 6.8(5) . .
O5 C11 C12 C13 -173.9(3) . .
Na2 O7 C13 C12 7.1(5) . .
Na2 O7 C13 C14 -174.7(3) . .
C11 C12 C13 O7 -167.7(3) . .
C15 C12 C13 O7 11.9(4) . .
C11 C12 C13 C14 14.2(4) . .
C15 C12 C13 C14 -166.2(3) . .
Na2 O8 C15 C16 159.0(2) . .
Na2 O8 C15 C12 -22.6(4) . .
C11 C12 C15 O8 176.1(3) . .
C13 C12 C15 O8 -3.5(4) . .
C11 C12 C15 C16 -5.5(4) . .
C13 C12 C15 C16 174.9(2) . .
O5 C10 C16 C15 1.1(5) . .
C9 C10 C16 C15 -177.7(3) . .
O8 C15 C16 C10 -179.7(3) . .
C12 C15 C16 C10 1.8(4) . .
